data_7028924
loop_
_publ_author_name
'Bolli, Christoph'
'Gellhaar, Jorit'
'Jenne, Carsten'
'Ke\&sler, Mathias'
'Scherer, Harald'
'Seeger, Helene'
'Uzun, Rabiya'

_publ_section_title
;
 Bis(triphenyl-\l(5)-phosphanylidene)ammonium fluoride: a reactive
 fluoride source to access the hypervalent silicates [MenSiF5-n](-) (n =
 0-3).
;
_journal_issue 11
_journal_name_full 'Dalton transactions (Cambridge, England : 2003)'
_journal_page_first 4326
_journal_page_last 4334
_journal_paper_doi 10.1039/c3dt52617h
_journal_volume 43
_journal_year 2014
_chemical_formula_moiety 'C36 H30 N P2, F5 Si'
_chemical_formula_sum 'C36 H30 F5 N P2 Si'
_chemical_formula_weight 661.64
_chemical_name_systematic
; 
 ? 
;
_space_group_IT_number 13
_symmetry_cell_setting monoclinic
_symmetry_space_group_name_Hall '-P 2yc'
_symmetry_space_group_name_H-M 'P 1 2/c 1'
_atom_sites_solution_hydrogens geom
_atom_sites_solution_primary direct
_atom_sites_solution_secondary difmap
_audit_creation_method SHELXL-97
_cell_angle_alpha 90.00
_cell_angle_beta 123.1050(10)
_cell_angle_gamma 90.00
_cell_formula_units_Z 4
_cell_length_a 15.7907(3)
_cell_length_b 13.8468(3)
_cell_length_c 17.3811(3)
_cell_measurement_reflns_used 9969
_cell_measurement_temperature 100(2)
_cell_measurement_theta_max 25.72
_cell_measurement_theta_min 2.77
_cell_volume 3183.48(11)
_computing_cell_refinement 'Bruker SMART'
_computing_data_collection 'Bruker SMART'
_computing_data_reduction 'Bruker SAINT'
_computing_molecular_graphics Diamond
_computing_publication_material 'SHELXL-97 (Sheldrick, 1997)'
_computing_structure_refinement 'SHELXL-97 (Sheldrick, 1997)'
_computing_structure_solution 'SHELXS-97 (Sheldrick, 1990)'
_diffrn_ambient_temperature 100(2)
_diffrn_measured_fraction_theta_full 0.996
_diffrn_measured_fraction_theta_max 0.996
_diffrn_measurement_device_type 'Bruker SMART APEX-II CCD area detector'
_diffrn_measurement_method '\w and \f scans'
_diffrn_radiation_monochromator 'double mirrors'
_diffrn_radiation_type MoK\a
_diffrn_radiation_wavelength 0.71073
_diffrn_reflns_av_R_equivalents 0.0603
_diffrn_reflns_av_sigmaI/netI 0.0364
_diffrn_reflns_limit_h_max 19
_diffrn_reflns_limit_h_min -19
_diffrn_reflns_limit_k_max 16
_diffrn_reflns_limit_k_min -16
_diffrn_reflns_limit_l_max 21
_diffrn_reflns_limit_l_min -21
_diffrn_reflns_number 50173
_diffrn_reflns_theta_full 25.83
_diffrn_reflns_theta_max 25.83
_diffrn_reflns_theta_min 2.03
_diffrn_source 'ImuS microsource'
_diffrn_source_target Mo
_exptl_absorpt_coefficient_mu 0.231
_exptl_absorpt_correction_T_max 0.9977
_exptl_absorpt_correction_T_min 0.9297
_exptl_absorpt_correction_type multi-scan
_exptl_absorpt_process_details
;
<i>SADABS</i>; Sheldrick, 1996
;
_exptl_crystal_colour colorless
_exptl_crystal_density_diffrn 1.380
_exptl_crystal_density_method 'not measured'
_exptl_crystal_description plate
_exptl_crystal_F_000 1368
_exptl_crystal_size_max 0.32
_exptl_crystal_size_mid 0.13
_exptl_crystal_size_min 0.01
_refine_diff_density_max 0.446
_refine_diff_density_min -0.330
_refine_diff_density_rms 0.053
_refine_ls_extinction_method none
_refine_ls_goodness_of_fit_ref 1.085
_refine_ls_hydrogen_treatment refU
_refine_ls_matrix_type full
_refine_ls_number_parameters 409
_refine_ls_number_reflns 6130
_refine_ls_number_restraints 0
_refine_ls_restrained_S_all 1.085
_refine_ls_R_factor_all 0.0640
_refine_ls_R_factor_gt 0.0448
_refine_ls_shift/su_max 0.001
_refine_ls_shift/su_mean 0.000
_refine_ls_structure_factor_coef Fsqd
_refine_ls_weighting_details 'calc w=1/[\s^2^(Fo^2^)+(0.0267P)^2^+3.1687P] where P=(Fo^2^+2Fc^2^)/3'
_refine_ls_weighting_scheme calc
_refine_ls_wR_factor_gt 0.0923
_refine_ls_wR_factor_ref 0.0994
_reflns_number_gt 4805
_reflns_number_total 6130
_reflns_threshold_expression >2sigma(I)
_cod_data_source_file c3dt52617h.txt
_cod_data_source_block shelxl
_cod_depositor_comments
;
The following automatic conversions were performed:

'_symmetry_cell_setting' value 'Monoclinic' changed to 'monoclinic'
according to
/usr/data/users/saulius/automatic-downloads/current/RSC/lib/dictionaries/cif_core.dic
dictionary named 'cif_core.dic' version 2.4.2 from 2011-04-26.

Automatic conversion script
Id: cif_fix_values 2281 2013-09-26 08:29:07Z andrius 
;
_cod_original_cell_volume 3183.47(11)
_cod_original_sg_symbol_H-M P2/c
_cod_database_code 7028924

loop_
_symmetry_equiv_pos_as_xyz
'x, y, z'
'-x, y, -z+1/2'
'-x, -y, -z'
'x, -y, z-1/2'

loop_
_atom_site_label
_atom_site_type_symbol
_atom_site_fract_x
_atom_site_fract_y
_atom_site_fract_z
_atom_site_U_iso_or_equiv
_atom_site_adp_type
_atom_site_occupancy
_atom_site_symmetry_multiplicity
_atom_site_calc_flag
_atom_site_refinement_flags
P1 P 0.40167(4) 0.34985(4) 0.66148(4) 0.01713(14) Uani 1 1 d .
N1 N 0.5000 0.39178(18) 0.7500 0.0196(6) Uani 1 2 d S
C1 C 0.41467(17) 0.35175(16) 0.56472(14) 0.0204(5) Uani 1 1 d .
C2 C 0.3350(2) 0.32587(16) 0.47736(15) 0.0261(6) Uani 1 1 d .
H2 H 0.2716 0.3078 0.4673 0.031 Uiso 1 1 calc R
C3 C 0.3486(2) 0.32650(17) 0.40479(16) 0.0316(6) Uani 1 1 d .
H3 H 0.2941 0.3093 0.3449 0.038 Uiso 1 1 calc R
C4 C 0.4408(2) 0.35210(19) 0.41938(17) 0.0357(7) Uani 1 1 d .
H4 H 0.4501 0.3510 0.3698 0.043 Uiso 1 1 calc R
C5 C 0.5193(2) 0.3792(2) 0.50564(18) 0.0375(7) Uani 1 1 d .
H5 H 0.5823 0.3977 0.5152 0.045 Uiso 1 1 calc R
C6 C 0.50683(19) 0.37971(18) 0.57863(16) 0.0291(6) Uani 1 1 d .
H6 H 0.5609 0.3990 0.6380 0.035 Uiso 1 1 calc R
C7 C 0.29758(17) 0.42629(16) 0.63762(14) 0.0194(5) Uani 1 1 d .
C8 C 0.31864(19) 0.52273(16) 0.66607(15) 0.0248(5) Uani 1 1 d .
H8 H 0.3856 0.5467 0.6946 0.030 Uiso 1 1 calc R
C9 C 0.2417(2) 0.58325(18) 0.65256(16) 0.0301(6) Uani 1 1 d .
H9 H 0.2559 0.6489 0.6713 0.036 Uiso 1 1 calc R
C10 C 0.1447(2) 0.54831(18) 0.61196(16) 0.0311(6) Uani 1 1 d .
H10 H 0.0925 0.5893 0.6046 0.037 Uiso 1 1 calc R
C11 C 0.1232(2) 0.45335(18) 0.58174(17) 0.0317(6) Uani 1 1 d .
H11 H 0.0559 0.4301 0.5525 0.038 Uiso 1 1 calc R
C12 C 0.19912(18) 0.39213(17) 0.59388(16) 0.0253(5) Uani 1 1 d .
H12 H 0.1839 0.3274 0.5724 0.030 Uiso 1 1 calc R
C13 C 0.37119(17) 0.22845(15) 0.67579(14) 0.0192(5) Uani 1 1 d .
C14 C 0.34256(18) 0.21390(16) 0.73789(15) 0.0232(5) Uani 1 1 d .
H14 H 0.3327 0.2680 0.7658 0.028 Uiso 1 1 calc R
C15 C 0.32834(19) 0.12172(17) 0.75925(16) 0.0270(6) Uani 1 1 d .
H15 H 0.3081 0.1125 0.8011 0.032 Uiso 1 1 calc R
C16 C 0.34370(19) 0.04272(17) 0.71931(17) 0.0273(6) Uani 1 1 d .
H16 H 0.3346 -0.0208 0.7343 0.033 Uiso 1 1 calc R
C17 C 0.3720(2) 0.05625(17) 0.65807(16) 0.0280(6) Uani 1 1 d .
H17 H 0.3824 0.0019 0.6308 0.034 Uiso 1 1 calc R
C18 C 0.38565(18) 0.14879(16) 0.63568(15) 0.0242(5) Uani 1 1 d .
H18 H 0.4048 0.1575 0.5930 0.029 Uiso 1 1 calc R
P2 P -0.08708(5) 0.15587(4) 0.65192(4) 0.01786(14) Uani 1 1 d .
N2 N 0.0000 0.12004(18) 0.7500 0.0204(6) Uani 1 2 d S
C19 C -0.19484(17) 0.08020(17) 0.61579(14) 0.0218(5) Uani 1 1 d .
C20 C -0.17808(19) -0.00957(16) 0.65870(16) 0.0255(5) Uani 1 1 d .
H20 H -0.1114 -0.0278 0.7060 0.031 Uiso 1 1 calc R
C21 C -0.2575(2) -0.07196(19) 0.63291(19) 0.0353(6) Uani 1 1 d .
H21 H -0.2451 -0.1329 0.6623 0.042 Uiso 1 1 calc R
C22 C -0.3541(2) -0.0464(2) 0.56507(19) 0.0406(7) Uani 1 1 d .
H22 H -0.4086 -0.0893 0.5481 0.049 Uiso 1 1 calc R
C23 C -0.3723(2) 0.0418(2) 0.52129(18) 0.0432(8) Uani 1 1 d .
H23 H -0.4394 0.0589 0.4739 0.052 Uiso 1 1 calc R
C24 C -0.29308(19) 0.1060(2) 0.54608(16) 0.0319(6) Uani 1 1 d .
H24 H -0.3059 0.1665 0.5159 0.038 Uiso 1 1 calc R
C25 C -0.12396(18) 0.27925(16) 0.64829(14) 0.0217(5) Uani 1 1 d .
C26 C -0.17749(19) 0.30392(17) 0.68763(17) 0.0284(6) Uani 1 1 d .
H26 H -0.1999 0.2547 0.7106 0.034 Uiso 1 1 calc R
C27 C -0.1984(2) 0.39944(17) 0.69355(17) 0.0302(6) Uani 1 1 d .
H27 H -0.2362 0.4157 0.7194 0.036 Uiso 1 1 calc R
C28 C -0.1642(2) 0.47137(18) 0.66185(16) 0.0327(6) Uani 1 1 d .
H28 H -0.1772 0.5372 0.6671 0.039 Uiso 1 1 calc R
C29 C -0.1114(2) 0.44738(18) 0.62271(19) 0.0409(7) Uani 1 1 d .
H29 H -0.0887 0.4969 0.6004 0.049 Uiso 1 1 calc R
C30 C -0.0912(2) 0.35186(18) 0.61558(17) 0.0339(6) Uani 1 1 d .
H30 H -0.0548 0.3359 0.5883 0.041 Uiso 1 1 calc R
C31 C -0.05150(18) 0.14419(16) 0.57013(15) 0.0210(5) Uani 1 1 d .
C32 C -0.1223(2) 0.16092(17) 0.47670(16) 0.0283(6) Uani 1 1 d .
H32 H -0.1902 0.1764 0.4555 0.034 Uiso 1 1 calc R
C33 C -0.0924(2) 0.15465(19) 0.41538(17) 0.0352(6) Uani 1 1 d .
H33 H -0.1401 0.1663 0.3519 0.042 Uiso 1 1 calc R
C34 C 0.0062(2) 0.13154(18) 0.44570(17) 0.0342(6) Uani 1 1 d .
H34 H 0.0260 0.1280 0.4030 0.041 Uiso 1 1 calc R
C35 C 0.0763(2) 0.11362(18) 0.53760(17) 0.0318(6) Uani 1 1 d .
H35 H 0.1438 0.0968 0.5580 0.038 Uiso 1 1 calc R
C36 C 0.04744(19) 0.12025(17) 0.60014(16) 0.0263(5) Uani 1 1 d .
H36 H 0.0955 0.1084 0.6635 0.032 Uiso 1 1 calc R
Si1 Si 0.0000 0.28028(7) 0.2500 0.0309(2) Uani 1 2 d S
F1 F -0.11174(14) 0.28108(13) 0.23587(13) 0.0570(5) Uani 1 1 d .
F2 F 0.0000 0.16471(13) 0.2500 0.0343(5) Uani 1 2 d S
F3 F -0.04586(15) 0.33506(12) 0.15416(12) 0.0583(5) Uani 1 1 d .
Si2 Si 0.5000 0.79587(7) 0.7500 0.0295(2) Uani 1 2 d S
F4 F 0.62336(13) 0.79727(12) 0.82149(13) 0.0629(5) Uani 1 1 d .
F5 F 0.5000 0.68002(13) 0.7500 0.0333(5) Uani 1 2 d S
F6 F 0.48875(15) 0.85211(11) 0.82431(12) 0.0571(5) Uani 1 1 d .

loop_
_atom_site_aniso_label
_atom_site_aniso_U_11
_atom_site_aniso_U_22
_atom_site_aniso_U_33
_atom_site_aniso_U_23
_atom_site_aniso_U_13
_atom_site_aniso_U_12
P1 0.0222(3) 0.0156(3) 0.0139(3) 0.0000(2) 0.0100(2) -0.0008(2)
N1 0.0216(15) 0.0179(13) 0.0163(13) 0.000 0.0085(12) 0.000
C1 0.0267(13) 0.0189(11) 0.0169(10) 0.0010(9) 0.0128(10) 0.0022(10)
C2 0.0366(15) 0.0214(12) 0.0216(12) -0.0024(9) 0.0166(11) -0.0057(10)
C3 0.0522(18) 0.0234(13) 0.0189(12) -0.0033(10) 0.0193(12) -0.0056(12)
C4 0.0565(19) 0.0354(15) 0.0287(13) 0.0042(11) 0.0320(14) 0.0049(13)
C5 0.0371(17) 0.0517(17) 0.0336(14) 0.0091(13) 0.0256(14) 0.0039(13)
C6 0.0278(14) 0.0379(14) 0.0229(12) 0.0041(11) 0.0147(11) -0.0002(11)
C7 0.0251(13) 0.0194(11) 0.0147(10) 0.0025(9) 0.0115(10) 0.0030(10)
C8 0.0254(14) 0.0223(12) 0.0222(12) -0.0011(10) 0.0102(11) 0.0002(10)
C9 0.0403(17) 0.0239(13) 0.0245(12) -0.0009(10) 0.0168(12) 0.0058(11)
C10 0.0333(16) 0.0343(14) 0.0269(13) 0.0089(11) 0.0172(12) 0.0149(12)
C11 0.0251(15) 0.0344(14) 0.0330(14) 0.0092(11) 0.0142(12) 0.0034(11)
C12 0.0257(14) 0.0211(12) 0.0248(12) 0.0024(10) 0.0112(11) -0.0008(10)
C13 0.0222(13) 0.0178(11) 0.0160(10) 0.0018(8) 0.0093(10) -0.0002(9)
C14 0.0309(14) 0.0205(12) 0.0235(11) -0.0016(9) 0.0183(11) 0.0001(10)
C15 0.0335(15) 0.0261(12) 0.0292(13) 0.0043(10) 0.0221(12) 0.0013(11)
C16 0.0337(15) 0.0181(12) 0.0328(13) 0.0042(10) 0.0199(12) -0.0009(10)
C17 0.0407(16) 0.0199(12) 0.0266(12) -0.0030(10) 0.0205(12) -0.0002(11)
C18 0.0312(14) 0.0227(12) 0.0218(11) -0.0011(9) 0.0164(11) -0.0006(10)
P2 0.0221(3) 0.0176(3) 0.0139(3) 0.0008(2) 0.0097(2) 0.0019(2)
N2 0.0254(16) 0.0160(13) 0.0169(13) 0.000 0.0096(12) 0.000
C19 0.0214(13) 0.0284(13) 0.0154(11) -0.0062(9) 0.0099(10) 0.0016(10)
C20 0.0287(14) 0.0230(12) 0.0266(12) -0.0077(10) 0.0161(11) -0.0037(10)
C21 0.0408(18) 0.0322(14) 0.0403(15) -0.0169(12) 0.0271(14) -0.0114(13)
C22 0.0384(18) 0.0540(19) 0.0379(15) -0.0249(14) 0.0262(15) -0.0194(14)
C23 0.0182(15) 0.084(2) 0.0233(13) -0.0194(14) 0.0086(12) -0.0052(14)
C24 0.0310(15) 0.0477(16) 0.0172(12) -0.0011(11) 0.0133(11) 0.0047(12)
C25 0.0276(14) 0.0202(11) 0.0151(10) 0.0011(9) 0.0103(10) 0.0029(10)
C26 0.0341(15) 0.0242(13) 0.0327(13) 0.0023(10) 0.0221(12) 0.0024(11)
C27 0.0331(15) 0.0276(13) 0.0329(13) -0.0022(11) 0.0200(12) 0.0050(11)
C28 0.0465(18) 0.0223(13) 0.0260(13) 0.0024(10) 0.0176(13) 0.0084(12)
C29 0.075(2) 0.0222(13) 0.0398(15) 0.0057(11) 0.0404(17) 0.0013(13)
C30 0.0565(19) 0.0269(13) 0.0331(13) 0.0035(11) 0.0339(14) 0.0033(12)
C31 0.0294(14) 0.0180(11) 0.0196(11) 0.0008(9) 0.0159(10) 0.0026(10)
C32 0.0332(15) 0.0310(13) 0.0226(12) 0.0042(10) 0.0165(11) 0.0083(11)
C33 0.0510(18) 0.0373(15) 0.0190(12) 0.0051(11) 0.0202(13) 0.0083(13)
C34 0.0512(19) 0.0333(14) 0.0310(14) 0.0003(11) 0.0308(14) 0.0001(13)
C35 0.0368(16) 0.0336(14) 0.0354(14) 0.0007(11) 0.0263(13) 0.0031(12)
C36 0.0305(15) 0.0280(13) 0.0233(12) 0.0019(10) 0.0166(11) 0.0015(11)
Si1 0.0439(7) 0.0188(5) 0.0358(5) 0.000 0.0255(5) 0.000
F1 0.0543(12) 0.0516(11) 0.0774(13) 0.0149(9) 0.0438(11) 0.0136(9)
F2 0.0500(14) 0.0204(10) 0.0299(10) 0.000 0.0202(10) 0.000
F3 0.0957(15) 0.0367(9) 0.0568(11) 0.0208(8) 0.0509(11) 0.0185(9)
Si2 0.0332(6) 0.0169(5) 0.0326(5) 0.000 0.0143(5) 0.000
F4 0.0386(11) 0.0436(10) 0.0752(13) -0.0051(9) 0.0110(10) -0.0039(8)
F5 0.0428(13) 0.0169(10) 0.0395(11) 0.000 0.0220(11) 0.000
F6 0.0907(15) 0.0321(9) 0.0599(11) -0.0075(8) 0.0485(11) 0.0032(9)

loop_
_atom_type_symbol
_atom_type_description
_atom_type_scat_dispersion_real
_atom_type_scat_dispersion_imag
_atom_type_scat_source
C C 0.0033 0.0016 'International Tables Vol C Tables 4.2.6.8 and 6.1.1.4'
H H 0.0000 0.0000 'International Tables Vol C Tables 4.2.6.8 and 6.1.1.4'
F F 0.0171 0.0103 'International Tables Vol C Tables 4.2.6.8 and 6.1.1.4'
N N 0.0061 0.0033 'International Tables Vol C Tables 4.2.6.8 and 6.1.1.4'
P P 0.1023 0.0942 'International Tables Vol C Tables 4.2.6.8 and 6.1.1.4'
Si Si 0.0817 0.0704 'International Tables Vol C Tables 4.2.6.8 and 6.1.1.4'

loop_
_geom_angle_atom_site_label_1
_geom_angle_atom_site_label_2
_geom_angle_atom_site_label_3
_geom_angle
_geom_angle_site_symmetry_1
_geom_angle_site_symmetry_3
N1 P1 C1 110.51(8) . .
N1 P1 C7 107.18(10) . .
C1 P1 C7 109.33(10) . .
N1 P1 C13 113.70(11) . .
C1 P1 C13 108.51(10) . .
C7 P1 C13 107.50(11) . .
P1 N1 P1 136.97(17) . 2_656
C2 C1 C6 119.9(2) . .
C2 C1 P1 121.29(18) . .
C6 C1 P1 118.85(17) . .
C1 C2 C3 119.6(2) . .
C1 C2 H2 120.2 . .
C3 C2 H2 120.2 . .
C4 C3 C2 120.3(2) . .
C4 C3 H3 119.8 . .
C2 C3 H3 119.8 . .
C5 C4 C3 120.1(2) . .
C5 C4 H4 120.0 . .
C3 C4 H4 120.0 . .
C4 C5 C6 120.3(3) . .
C4 C5 H5 119.8 . .
C6 C5 H5 119.8 . .
C5 C6 C1 119.8(2) . .
C5 C6 H6 120.1 . .
C1 C6 H6 120.1 . .
C12 C7 C8 119.8(2) . .
C12 C7 P1 122.25(17) . .
C8 C7 P1 117.92(18) . .
C9 C8 C7 120.0(2) . .
C9 C8 H8 120.0 . .
C7 C8 H8 120.0 . .
C10 C9 C8 120.0(2) . .
C10 C9 H9 120.0 . .
C8 C9 H9 120.0 . .
C9 C10 C11 120.0(2) . .
C9 C10 H10 120.0 . .
C11 C10 H10 120.0 . .
C12 C11 C10 120.6(2) . .
C12 C11 H11 119.7 . .
C10 C11 H11 119.7 . .
C11 C12 C7 119.4(2) . .
C11 C12 H12 120.3 . .
C7 C12 H12 120.3 . .
C18 C13 C14 119.1(2) . .
C18 C13 P1 122.81(17) . .
C14 C13 P1 117.74(16) . .
C15 C14 C13 120.7(2) . .
C15 C14 H14 119.6 . .
C13 C14 H14 119.6 . .
C14 C15 C16 119.7(2) . .
C14 C15 H15 120.1 . .
C16 C15 H15 120.1 . .
C17 C16 C15 120.0(2) . .
C17 C16 H16 120.0 . .
C15 C16 H16 120.0 . .
C16 C17 C18 120.6(2) . .
C16 C17 H17 119.7 . .
C18 C17 H17 119.7 . .
C13 C18 C17 119.9(2) . .
C13 C18 H18 120.0 . .
C17 C18 H18 120.0 . .
N2 P2 C19 107.16(10) . .
N2 P2 C25 114.35(11) . .
C19 P2 C25 108.41(11) . .
N2 P2 C31 111.23(8) . .
C19 P2 C31 108.47(10) . .
C25 P2 C31 107.06(10) . .
P2 N2 P2 143.29(18) . 2_556
C24 C19 C20 119.2(2) . .
C24 C19 P2 123.07(19) . .
C20 C19 P2 117.73(18) . .
C21 C20 C19 120.6(2) . .
C21 C20 H20 119.7 . .
C19 C20 H20 119.7 . .
C22 C21 C20 120.3(3) . .
C22 C21 H21 119.8 . .
C20 C21 H21 119.8 . .
C21 C22 C23 120.0(3) . .
C21 C22 H22 120.0 . .
C23 C22 H22 120.0 . .
C22 C23 C24 120.7(3) . .
C22 C23 H23 119.7 . .
C24 C23 H23 119.7 . .
C19 C24 C23 119.2(3) . .
C19 C24 H24 120.4 . .
C23 C24 H24 120.4 . .
C30 C25 C26 119.2(2) . .
C30 C25 P2 121.17(19) . .
C26 C25 P2 119.32(17) . .
C27 C26 C25 120.4(2) . .
C27 C26 H26 119.8 . .
C25 C26 H26 119.8 . .
C26 C27 C28 119.9(2) . .
C26 C27 H27 120.0 . .
C28 C27 H27 120.0 . .
C29 C28 C27 119.8(2) . .
C29 C28 H28 120.1 . .
C27 C28 H28 120.1 . .
C28 C29 C30 120.6(2) . .
C28 C29 H29 119.7 . .
C30 C29 H29 119.7 . .
C29 C30 C25 120.0(2) . .
C29 C30 H30 120.0 . .
C25 C30 H30 120.0 . .
C36 C31 C32 119.8(2) . .
C36 C31 P2 119.80(17) . .
C32 C31 P2 120.41(18) . .
C33 C32 C31 119.4(2) . .
C33 C32 H32 120.3 . .
C31 C32 H32 120.3 . .
C34 C33 C32 120.5(2) . .
C34 C33 H33 119.7 . .
C32 C33 H33 119.7 . .
C35 C34 C33 120.4(2) . .
C35 C34 H34 119.8 . .
C33 C34 H34 119.8 . .
C34 C35 C36 119.7(2) . .
C34 C35 H35 120.2 . .
C36 C35 H35 120.2 . .
C31 C36 C35 120.2(2) . .
C31 C36 H36 119.9 . .
C35 C36 H36 119.9 . .
F3 Si1 F3 123.36(14) 2 .
F3 Si1 F2 118.32(7) 2 .
F3 Si1 F2 118.32(7) . .
F3 Si1 F1 89.48(10) 2 .
F3 Si1 F1 90.16(10) . .
F2 Si1 F1 90.39(7) . .
F3 Si1 F1 90.16(10) 2 2
F3 Si1 F1 89.47(10) . 2
F2 Si1 F1 90.39(7) . 2
F1 Si1 F1 179.23(14) . 2
F6 Si2 F6 121.71(13) . 2_656
F6 Si2 F5 119.14(7) . .
F6 Si2 F5 119.15(7) 2_656 .
F6 Si2 F4 89.79(10) . 2_656
F6 Si2 F4 89.56(10) 2_656 2_656
F5 Si2 F4 90.68(7) . 2_656
F6 Si2 F4 89.56(10) . .
F6 Si2 F4 89.79(10) 2_656 .
F5 Si2 F4 90.68(7) . .
F4 Si2 F4 178.65(14) 2_656 .

loop_
_geom_bond_atom_site_label_1
_geom_bond_atom_site_label_2
_geom_bond_distance
_geom_bond_site_symmetry_2
P1 N1 1.5830(11) .
P1 C1 1.802(2) .
P1 C7 1.803(2) .
P1 C13 1.803(2) .
N1 P1 1.5830(11) 2_656
C1 C2 1.389(3) .
C1 C6 1.393(3) .
C2 C3 1.390(3) .
C2 H2 0.9500 .
C3 C4 1.381(4) .
C3 H3 0.9500 .
C4 C5 1.377(4) .
C4 H4 0.9500 .
C5 C6 1.386(3) .
C5 H5 0.9500 .
C6 H6 0.9500 .
C7 C12 1.388(3) .
C7 C8 1.400(3) .
C8 C9 1.386(3) .
C8 H8 0.9500 .
C9 C10 1.377(4) .
C9 H9 0.9500 .
C10 C11 1.388(4) .
C10 H10 0.9500 .
C11 C12 1.387(3) .
C11 H11 0.9500 .
C12 H12 0.9500 .
C13 C18 1.389(3) .
C13 C14 1.394(3) .
C14 C15 1.381(3) .
C14 H14 0.9500 .
C15 C16 1.386(3) .
C15 H15 0.9500 .
C16 C17 1.374(3) .
C16 H16 0.9500 .
C17 C18 1.390(3) .
C17 H17 0.9500 .
C18 H18 0.9500 .
P2 N2 1.5756(10) .
P2 C19 1.795(2) .
P2 C25 1.795(2) .
P2 C31 1.799(2) .
N2 P2 1.5756(10) 2_556
C19 C24 1.396(3) .
C19 C20 1.398(3) .
C20 C21 1.380(3) .
C20 H20 0.9500 .
C21 C22 1.370(4) .
C21 H21 0.9500 .
C22 C23 1.384(4) .
C22 H22 0.9500 .
C23 C24 1.398(4) .
C23 H23 0.9500 .
C24 H24 0.9500 .
C25 C30 1.387(3) .
C25 C26 1.389(3) .
C26 C27 1.381(3) .
C26 H26 0.9500 .
C27 C28 1.383(4) .
C27 H27 0.9500 .
C28 C29 1.374(4) .
C28 H28 0.9500 .
C29 C30 1.382(4) .
C29 H29 0.9500 .
C30 H30 0.9500 .
C31 C36 1.390(3) .
C31 C32 1.399(3) .
C32 C33 1.384(3) .
C32 H32 0.9500 .
C33 C34 1.382(4) .
C33 H33 0.9500 .
C34 C35 1.381(4) .
C34 H34 0.9500 .
C35 C36 1.392(3) .
C35 H35 0.9500 .
C36 H36 0.9500 .
Si1 F3 1.5990(16) 2
Si1 F3 1.5990(16) .
Si1 F2 1.600(2) .
Si1 F1 1.6433(18) .
Si1 F1 1.6434(18) 2
Si2 F6 1.5991(17) .
Si2 F6 1.5991(17) 2_656
Si2 F5 1.604(2) .
Si2 F4 1.6416(17) 2_656
Si2 F4 1.6417(17) .

loop_
_geom_torsion_atom_site_label_1
_geom_torsion_atom_site_label_2
_geom_torsion_atom_site_label_3
_geom_torsion_atom_site_label_4
_geom_torsion
_geom_torsion_site_symmetry_4
C1 P1 N1 P1 -99.46(9) 2_656
C7 P1 N1 P1 141.49(8) 2_656
C13 P1 N1 P1 22.84(8) 2_656
N1 P1 C1 C2 -174.71(19) .
C7 P1 C1 C2 -57.0(2) .
C13 P1 C1 C2 60.0(2) .
N1 P1 C1 C6 5.4(2) .
C7 P1 C1 C6 123.13(19) .
C13 P1 C1 C6 -119.90(19) .
C6 C1 C2 C3 1.1(3) .
P1 C1 C2 C3 -178.79(18) .
C1 C2 C3 C4 0.4(4) .
C2 C3 C4 C5 -1.4(4) .
C3 C4 C5 C6 1.0(4) .
C4 C5 C6 C1 0.6(4) .
C2 C1 C6 C5 -1.6(4) .
P1 C1 C6 C5 178.3(2) .
N1 P1 C7 C12 -151.51(18) .
C1 P1 C7 C12 88.7(2) .
C13 P1 C7 C12 -28.9(2) .
N1 P1 C7 C8 27.43(19) .
C1 P1 C7 C8 -92.38(19) .
C13 P1 C7 C8 150.02(17) .
C12 C7 C8 C9 1.6(3) .
P1 C7 C8 C9 -177.40(18) .
C7 C8 C9 C10 0.6(4) .
C8 C9 C10 C11 -2.1(4) .
C9 C10 C11 C12 1.5(4) .
C10 C11 C12 C7 0.7(4) .
C8 C7 C12 C11 -2.2(3) .
P1 C7 C12 C11 176.70(18) .
N1 P1 C13 C18 -106.49(19) .
C1 P1 C13 C18 16.9(2) .
C7 P1 C13 C18 135.04(19) .
N1 P1 C13 C14 66.3(2) .
C1 P1 C13 C14 -170.31(18) .
C7 P1 C13 C14 -52.2(2) .
C18 C13 C14 C15 -0.2(4) .
P1 C13 C14 C15 -173.27(19) .
C13 C14 C15 C16 0.7(4) .
C14 C15 C16 C17 -0.6(4) .
C15 C16 C17 C18 0.1(4) .
C14 C13 C18 C17 -0.3(3) .
P1 C13 C18 C17 172.37(19) .
C16 C17 C18 C13 0.4(4) .
C19 P2 N2 P2 -138.27(8) 2_556
C25 P2 N2 P2 -18.09(9) 2_556
C31 P2 N2 P2 103.33(9) 2_556
N2 P2 C19 C24 161.22(18) .
C25 P2 C19 C24 37.3(2) .
C31 P2 C19 C24 -78.6(2) .
N2 P2 C19 C20 -20.3(2) .
C25 P2 C19 C20 -144.18(17) .
C31 P2 C19 C20 99.90(19) .
C24 C19 C20 C21 -0.2(3) .
P2 C19 C20 C21 -178.77(18) .
C19 C20 C21 C22 -0.3(4) .
C20 C21 C22 C23 0.7(4) .
C21 C22 C23 C24 -0.6(4) .
C20 C19 C24 C23 0.4(3) .
P2 C19 C24 C23 178.87(18) .
C22 C23 C24 C19 0.0(4) .
N2 P2 C25 C30 101.7(2) .
C19 P2 C25 C30 -138.8(2) .
C31 P2 C25 C30 -22.0(2) .
N2 P2 C25 C26 -71.6(2) .
C19 P2 C25 C26 47.9(2) .
C31 P2 C25 C26 164.74(19) .
C30 C25 C26 C27 0.4(4) .
P2 C25 C26 C27 173.82(19) .
C25 C26 C27 C28 -1.3(4) .
C26 C27 C28 C29 1.4(4) .
C27 C28 C29 C30 -0.7(4) .
C28 C29 C30 C25 -0.2(4) .
C26 C25 C30 C29 0.3(4) .
P2 C25 C30 C29 -173.0(2) .
N2 P2 C31 C36 -9.0(2) .
C19 P2 C31 C36 -126.64(19) .
C25 P2 C31 C36 116.56(19) .
N2 P2 C31 C32 172.25(19) .
C19 P2 C31 C32 54.6(2) .
C25 P2 C31 C32 -62.2(2) .
C36 C31 C32 C33 -0.9(4) .
P2 C31 C32 C33 177.86(19) .
C31 C32 C33 C34 0.4(4) .
C32 C33 C34 C35 0.5(4) .
C33 C34 C35 C36 -0.9(4) .
C32 C31 C36 C35 0.5(4) .
P2 C31 C36 C35 -178.26(19) .
C34 C35 C36 C31 0.4(4) .
